data_2232052
loop_
_publ_author_name
'Fun, Hoong-Kun'
'Hemamalini, Madhukar'
'Shanmugavelan, Poovan'
'Ponnuswamy, Alagusundaram'
'Jagatheesan, Rathinavel'

_publ_section_title
;
 3-Benzyl-2-(furan-2-yl)-1,3-thiazolidin-4-one
;
_journal_coeditor_code RZ2640
_journal_issue 10
_journal_name_full 'Acta Crystallographica Section E'
_journal_page_first o2807
_journal_page_last o2808
_journal_paper_doi 10.1107/S1600536811039432
_journal_volume 67
_journal_year 2011
_chemical_formula_iupac 'C14 H13 N O2 S'
_chemical_formula_moiety 'C14 H13 N O2 S'
_chemical_formula_sum 'C14 H13 N O2 S'
_chemical_formula_weight 259.31
_chemical_name_systematic
;
3-Benzyl-2-(furan-2-yl)-1,3-thiazolidin-4-one
;
_space_group_IT_number 14
_symmetry_cell_setting monoclinic
_symmetry_space_group_name_Hall '-P 2ybc'
_symmetry_space_group_name_H-M 'P 1 21/c 1'
_atom_sites_solution_hydrogens geom
_atom_sites_solution_primary direct
_atom_sites_solution_secondary difmap
_audit_creation_method SHELXL-97
_cell_angle_alpha 90.00
_cell_angle_beta 102.8550(10)
_cell_angle_gamma 90.00
_cell_formula_units_Z 4
_cell_length_a 13.2901(2)
_cell_length_b 9.63600(10)
_cell_length_c 9.91520(10)
_cell_measurement_reflns_used 5111
_cell_measurement_temperature 100.00(10)
_cell_measurement_theta_max 29.80
_cell_measurement_theta_min 2.63
_cell_volume 1237.95(3)
_computing_cell_refinement 'SAINT (Bruker, 2009)'
_computing_data_collection 'APEX2 (Bruker, 2009)'
_computing_data_reduction 'SAINT (Bruker, 2009)'
_computing_molecular_graphics 'SHELXTL (Sheldrick, 2008)'
_computing_publication_material 'SHELXTL (Sheldrick, 2008) and PLATON (Spek, 2009)'
_computing_structure_refinement 'SHELXTL (Sheldrick, 2008)'
_computing_structure_solution 'SHELXTL (Sheldrick, 2008)'
_diffrn_ambient_temperature 100.00(10)
_diffrn_measured_fraction_theta_full 0.991
_diffrn_measured_fraction_theta_max 0.991
_diffrn_measurement_device_type
;
Bruker SMART APEXII CCD area-detector
;
_diffrn_measurement_method '\f and \w'
_diffrn_radiation_monochromator graphite
_diffrn_radiation_source 'fine-focus sealed tube'
_diffrn_radiation_type MoK\a
_diffrn_radiation_wavelength 0.71073
_diffrn_reflns_av_R_equivalents 0.0279
_diffrn_reflns_av_sigmaI/netI 0.0395
_diffrn_reflns_limit_h_max 18
_diffrn_reflns_limit_h_min -18
_diffrn_reflns_limit_k_max 13
_diffrn_reflns_limit_k_min -9
_diffrn_reflns_limit_l_max 13
_diffrn_reflns_limit_l_min -10
_diffrn_reflns_number 13239
_diffrn_reflns_theta_full 29.94
_diffrn_reflns_theta_max 29.94
_diffrn_reflns_theta_min 1.57
_diffrn_standards_number 0
_exptl_absorpt_coefficient_mu 0.254
_exptl_absorpt_correction_T_max 0.9605
_exptl_absorpt_correction_T_min 0.9282
_exptl_absorpt_correction_type multi-scan
_exptl_absorpt_process_details '(SADABS; Bruker, 2009)'
_exptl_crystal_colour colourless
_exptl_crystal_density_diffrn 1.391
_exptl_crystal_density_method 'not measured'
_exptl_crystal_description block
_exptl_crystal_F_000 544
_exptl_crystal_size_max 0.30
_exptl_crystal_size_mid 0.18
_exptl_crystal_size_min 0.16
_refine_diff_density_max 0.428
_refine_diff_density_min -0.350
_refine_ls_extinction_method none
_refine_ls_goodness_of_fit_ref 1.073
_refine_ls_hydrogen_treatment constr
_refine_ls_matrix_type full
_refine_ls_number_parameters 180
_refine_ls_number_reflns 3551
_refine_ls_number_restraints 0
_refine_ls_restrained_S_all 1.073
_refine_ls_R_factor_all 0.0659
_refine_ls_R_factor_gt 0.0458
_refine_ls_shift/su_max 0.001
_refine_ls_shift/su_mean 0.000
_refine_ls_structure_factor_coef Fsqd
_refine_ls_weighting_details 'calc w=1/[\s^2^(Fo^2^)+(0.0277P)^2^+1.0975P] where P=(Fo^2^+2Fc^2^)/3'
_refine_ls_weighting_scheme calc
_refine_ls_wR_factor_gt 0.0885
_refine_ls_wR_factor_ref 0.1042
_reflns_number_gt 2794
_reflns_number_total 3551
_reflns_threshold_expression I>2\s(I)
_cod_data_source_file rz2640.cif
_cod_data_source_block I
_cod_original_sg_symbol_H-M 'P 21/c'
_cod_database_code 2232052
_cod_database_fobs_code 2232052

loop_
_symmetry_equiv_pos_as_xyz
'x, y, z'
'-x, y+1/2, -z+1/2'
'-x, -y, -z'
'x, -y-1/2, z-1/2'

loop_
_atom_site_type_symbol
_atom_site_label
_atom_site_fract_x
_atom_site_fract_y
_atom_site_fract_z
_atom_site_U_iso_or_equiv
_atom_site_adp_type
_atom_site_calc_flag
_atom_site_refinement_flags
_atom_site_occupancy
_atom_site_symmetry_multiplicity
_atom_site_disorder_assembly
_atom_site_disorder_group
S S1 0.94899(3) 0.23126(5) 0.26095(5) 0.02134(12) Uani d . 1 1 . .
O O2 0.82632(10) 0.47724(13) -0.03755(13) 0.0249(3) Uani d . 1 1 . .
N N1 0.78175(10) 0.28671(15) 0.07263(15) 0.0176(3) Uani d . 1 1 . .
C C1 0.85886(16) -0.1044(3) -0.0489(2) 0.0257(6) Uani d P 0.901(5) 1 A 1
H H1A 0.8838 -0.1380 -0.1231 0.031 Uiso calc PR 0.901(5) 1 A 1
C C2 0.8142(2) -0.1838(3) 0.0346(3) 0.0234(7) Uani d P 0.901(5) 1 A 1
H H2A 0.8031 -0.2791 0.0288 0.028 Uiso calc PR 0.901(5) 1 A 1
C C3 0.78759(17) -0.0901(2) 0.1338(2) 0.0218(5) Uani d P 0.901(5) 1 A 1
H H3A 0.7556 -0.1132 0.2051 0.026 Uiso calc PR 0.901(5) 1 A 1
O O1 0.86228(11) 0.0324(2) -0.00892(16) 0.0228(4) Uani d P 0.901(5) 1 A 1
C C1X 0.7671(17) -0.190(2) 0.096(2) 0.030(5) Uiso d P 0.099(5) 1 A 2
H H1XA 0.7404 -0.2758 0.1125 0.036 Uiso calc PR 0.099(5) 1 A 2
C C2X 0.828(2) -0.160(3) 0.004(3) 0.016(6) Uiso d P 0.099(5) 1 A 2
H H2XA 0.8446 -0.2253 -0.0560 0.019 Uiso calc PR 0.099(5) 1 A 2
C C3X 0.8599(19) -0.030(3) 0.009(3) 0.031(6) Uiso d P 0.099(5) 1 A 2
H H3XA 0.9034 0.0087 -0.0426 0.037 Uiso calc PR 0.099(5) 1 A 2
O O1X 0.7542(15) -0.060(2) 0.1596(18) 0.038(5) Uiso d P 0.099(5) 1 A 2
C C4 0.81768(12) 0.03740(19) 0.10405(18) 0.0188(3) Uani d . 1 1 . .
C C5 0.81880(12) 0.17612(18) 0.17059(18) 0.0174(3) Uani d . 1 1 A .
H H5A 0.7748 0.1722 0.2378 0.021 Uiso calc R 1 1 . .
C C6 0.95721(13) 0.3595(2) 0.1314(2) 0.0241(4) Uani d . 1 1 . .
H H6A 0.9851 0.4456 0.1751 0.029 Uiso calc R 1 1 . .
H H6B 1.0020 0.3270 0.0730 0.029 Uiso calc R 1 1 . .
C C7 0.84910(12) 0.38244(18) 0.04616(17) 0.0177(3) Uani d . 1 1 . .
C C8 0.67229(12) 0.29307(19) 0.00708(18) 0.0196(4) Uani d . 1 1 . .
H H8A 0.6477 0.2000 -0.0195 0.024 Uiso calc R 1 1 . .
H H8B 0.6634 0.3482 -0.0766 0.024 Uiso calc R 1 1 . .
C C9 0.60718(12) 0.35483(17) 0.09945(17) 0.0164(3) Uani d . 1 1 . .
C C10 0.64856(13) 0.44688(19) 0.20516(18) 0.0209(4) Uani d . 1 1 . .
H H10A 0.7185 0.4682 0.2227 0.025 Uiso calc R 1 1 . .
C C11 0.58667(13) 0.50767(19) 0.28530(18) 0.0218(4) Uani d . 1 1 . .
H H11A 0.6152 0.5694 0.3555 0.026 Uiso calc R 1 1 . .
C C12 0.48236(13) 0.4757(2) 0.25993(19) 0.0229(4) Uani d . 1 1 . .
H H12A 0.4407 0.5156 0.3134 0.027 Uiso calc R 1 1 . .
C C13 0.44033(13) 0.3840(2) 0.1546(2) 0.0257(4) Uani d . 1 1 . .
H H13A 0.3704 0.3625 0.1374 0.031 Uiso calc R 1 1 . .
C C14 0.50243(13) 0.32405(19) 0.07495(19) 0.0213(4) Uani d . 1 1 . .
H H14A 0.4737 0.2627 0.0045 0.026 Uiso calc R 1 1 . .

loop_
_atom_site_aniso_label
_atom_site_aniso_U_11
_atom_site_aniso_U_22
_atom_site_aniso_U_33
_atom_site_aniso_U_12
_atom_site_aniso_U_13
_atom_site_aniso_U_23
S1 0.01828(19) 0.0221(2) 0.0216(2) 0.00020(16) 0.00008(15) -0.00073(18)
O2 0.0310(7) 0.0178(7) 0.0270(7) 0.0029(5) 0.0089(5) 0.0037(5)
N1 0.0153(6) 0.0165(7) 0.0208(7) 0.0019(5) 0.0037(5) 0.0018(6)
C1 0.0270(10) 0.0223(12) 0.0268(11) 0.0083(9) 0.0033(9) -0.0086(10)
C2 0.0199(12) 0.0136(13) 0.0337(17) -0.0003(9) -0.0006(11) 0.0005(11)
C3 0.0173(9) 0.0179(11) 0.0290(11) -0.0006(8) 0.0021(8) 0.0011(9)
O1 0.0266(8) 0.0204(10) 0.0232(8) 0.0048(7) 0.0093(6) -0.0014(7)
C4 0.0153(7) 0.0204(9) 0.0202(8) 0.0026(6) 0.0027(6) 0.0002(7)
C5 0.0155(7) 0.0170(8) 0.0203(8) 0.0019(6) 0.0051(6) 0.0021(7)
C6 0.0187(8) 0.0208(10) 0.0330(10) -0.0017(7) 0.0061(7) 0.0024(8)
C7 0.0206(7) 0.0131(8) 0.0204(8) 0.0020(6) 0.0069(6) -0.0021(7)
C8 0.0159(7) 0.0207(9) 0.0211(8) 0.0018(6) 0.0018(6) -0.0019(7)
C9 0.0176(7) 0.0118(8) 0.0189(8) 0.0022(6) 0.0020(6) 0.0031(6)
C10 0.0160(7) 0.0223(9) 0.0230(9) 0.0014(6) 0.0011(6) -0.0005(7)
C11 0.0238(8) 0.0201(9) 0.0206(8) 0.0029(7) 0.0026(7) -0.0028(7)
C12 0.0232(8) 0.0204(9) 0.0266(9) 0.0070(7) 0.0089(7) 0.0035(7)
C13 0.0174(8) 0.0254(10) 0.0355(10) -0.0007(7) 0.0081(7) 0.0001(8)
C14 0.0200(8) 0.0151(9) 0.0277(9) -0.0039(6) 0.0032(7) -0.0031(7)

loop_
_atom_type_symbol
_atom_type_description
_atom_type_scat_dispersion_real
_atom_type_scat_dispersion_imag
_atom_type_scat_source
C C 0.0033 0.0016 'International Tables Vol C Tables 4.2.6.8 and 6.1.1.4'
H H 0.0000 0.0000 'International Tables Vol C Tables 4.2.6.8 and 6.1.1.4'
N N 0.0061 0.0033 'International Tables Vol C Tables 4.2.6.8 and 6.1.1.4'
O O 0.0106 0.0060 'International Tables Vol C Tables 4.2.6.8 and 6.1.1.4'
S S 0.1246 0.1234 'International Tables Vol C Tables 4.2.6.8 and 6.1.1.4'

loop_
_geom_angle_atom_site_label_1
_geom_angle_atom_site_label_2
_geom_angle_atom_site_label_3
_geom_angle
C6 S1 C5 92.90(8)
C7 N1 C5 119.36(13)
C7 N1 C8 121.58(15)
C5 N1 C8 119.06(14)
C2 C1 O1 110.8(2)
C2 C1 H1A 124.6
O1 C1 H1A 124.6
C1 C2 C3 105.7(2)
C1 C2 H2A 127.1
C3 C2 H2A 127.1
C4 C3 C2 107.1(2)
C4 C3 H3A 126.5
C2 C3 H3A 126.5
C1 O1 C4 105.93(18)
C2X C1X O1X 105(2)
C2X C1X H1XA 127.6
O1X C1X H1XA 127.6
C3X C2X C1X 114(3)
C3X C2X H2XA 122.9
C1X C2X H2XA 122.9
C2X C3X C4 107(2)
C2X C3X H3XA 126.4
C4 C3X H3XA 126.4
C1X O1X C4 105.1(15)
C3 C4 C3X 84.6(13)
C3 C4 O1 110.41(18)
C3X C4 O1X 108.5(14)
O1 C4 O1X 132.6(8)
C3 C4 C5 134.18(18)
C3X C4 C5 140.1(13)
O1 C4 C5 115.28(16)
O1X C4 C5 111.3(8)
N1 C5 C4 113.19(14)
N1 C5 S1 104.82(11)
C4 C5 S1 112.97(11)
N1 C5 H5A 108.6
C4 C5 H5A 108.6
S1 C5 H5A 108.6
C7 C6 S1 107.31(12)
C7 C6 H6A 110.3
S1 C6 H6A 110.3
C7 C6 H6B 110.3
S1 C6 H6B 110.3
H6A C6 H6B 108.5
O2 C7 N1 124.45(15)
O2 C7 C6 123.23(16)
N1 C7 C6 112.32(15)
N1 C8 C9 113.27(14)
N1 C8 H8A 108.9
C9 C8 H8A 108.9
N1 C8 H8B 108.9
C9 C8 H8B 108.9
H8A C8 H8B 107.7
C10 C9 C14 118.73(16)
C10 C9 C8 121.56(15)
C14 C9 C8 119.66(15)
C9 C10 C11 120.90(16)
C9 C10 H10A 119.5
C11 C10 H10A 119.5
C12 C11 C10 119.73(17)
C12 C11 H11A 120.1
C10 C11 H11A 120.1
C13 C12 C11 119.79(16)
C13 C12 H12A 120.1
C11 C12 H12A 120.1
C12 C13 C14 120.16(16)
C12 C13 H13A 119.9
C14 C13 H13A 119.9
C13 C14 C9 120.68(17)
C13 C14 H14A 119.7
C9 C14 H14A 119.7

loop_
_geom_bond_atom_site_label_1
_geom_bond_atom_site_label_2
_geom_bond_distance
S1 C6 1.8032(19)
S1 C5 1.8410(16)
O2 C7 1.226(2)
N1 C7 1.351(2)
N1 C5 1.452(2)
N1 C8 1.457(2)
C1 C2 1.357(4)
C1 O1 1.375(3)
C1 H1A 0.9300
C2 C3 1.436(4)
C2 H2A 0.9300
C3 C4 1.344(3)
C3 H3A 0.9300
O1 C4 1.380(2)
C1X C2X 1.37(3)
C1X O1X 1.43(3)
C1X H1XA 0.9300
C2X C3X 1.32(4)
C2X H2XA 0.9300
C3X C4 1.36(3)
C3X H3XA 0.9300
O1X C4 1.453(18)
C4 C5 1.489(2)
C5 H5A 0.9800
C6 C7 1.512(2)
C6 H6A 0.9700
C6 H6B 0.9700
C8 C9 1.515(2)
C8 H8A 0.9700
C8 H8B 0.9700
C9 C10 1.390(2)
C9 C14 1.391(2)
C10 C11 1.394(2)
C10 H10A 0.9300
C11 C12 1.387(2)
C11 H11A 0.9300
C12 C13 1.387(3)
C12 H12A 0.9300
C13 C14 1.389(3)
C13 H13A 0.9300
C14 H14A 0.9300

loop_
_geom_hbond_atom_site_label_D
_geom_hbond_atom_site_label_H
_geom_hbond_atom_site_label_A
_geom_hbond_site_symmetry_A
_geom_hbond_distance_DH
_geom_hbond_distance_HA
_geom_hbond_distance_DA
_geom_hbond_angle_DHA
_geom_hbond_publ_flag
C2 H2A O2 1_545 0.93 2.48 3.355(3) 158 yes

loop_
_geom_torsion_atom_site_label_1
_geom_torsion_atom_site_label_2
_geom_torsion_atom_site_label_3
_geom_torsion_atom_site_label_4
_geom_torsion
O1 C1 C2 C3 0.1(2)
C1 C2 C3 C4 -0.1(2)
C2 C1 O1 C4 0.0(2)
O1X C1X C2X C3X 4(3)
C1X C2X C3X C4 -2(3)
C2X C1X O1X C4 -4(2)
C2 C3 C4 C3X -6.0(11)
C2 C3 C4 O1 0.1(2)
C2 C3 C4 O1X 153.3(18)
C2 C3 C4 C5 -175.46(19)
C2X C3X C4 C3 8.7(19)
C2X C3X C4 O1 -159(4)
C2X C3X C4 O1X -1(2)
C2X C3X C4 C5 177.0(13)
C1 O1 C4 C3 0.0(2)
C1 O1 C4 C3X 14(2)
C1 O1 C4 O1X -15.4(10)
C1 O1 C4 C5 176.43(14)
C1X O1X C4 C3 -18.8(11)
C1X O1X C4 C3X 3.0(18)
C1X O1X C4 O1 16.1(18)
C1X O1X C4 C5 -175.3(11)
C7 N1 C5 C4 -110.10(17)
C8 N1 C5 C4 70.99(19)
C7 N1 C5 S1 13.44(18)
C8 N1 C5 S1 -165.46(12)
C3 C4 C5 N1 -135.4(2)
C3X C4 C5 N1 61.0(17)
O1 C4 C5 N1 49.22(19)
O1X C4 C5 N1 -121.5(8)
C3 C4 C5 S1 105.7(2)
C3X C4 C5 S1 -57.9(17)
O1 C4 C5 S1 -69.72(17)
O1X C4 C5 S1 119.6(8)
C6 S1 C5 N1 -16.21(12)
C6 S1 C5 C4 107.48(13)
C5 S1 C6 C7 15.65(13)
C5 N1 C7 O2 177.75(16)
C8 N1 C7 O2 -3.4(3)
C5 N1 C7 C6 -2.0(2)
C8 N1 C7 C6 176.90(15)
S1 C6 C7 O2 169.34(14)
S1 C6 C7 N1 -10.94(18)
C7 N1 C8 C9 -99.90(19)
C5 N1 C8 C9 78.97(19)
N1 C8 C9 C10 25.8(2)
N1 C8 C9 C14 -157.01(16)
C14 C9 C10 C11 -0.1(3)
C8 C9 C10 C11 177.10(16)
C9 C10 C11 C12 0.3(3)
C10 C11 C12 C13 -0.3(3)
C11 C12 C13 C14 0.1(3)
C12 C13 C14 C9 0.1(3)
C10 C9 C14 C13 -0.1(3)
C8 C9 C14 C13 -177.32(17)
